data_8104101
loop_
_publ_author_name
'Pani, M.'
'Merlo, F.'
'Fornasini, M.L.'

_publ_section_title
;
 Structure and transport properties of the R2 Co2 Al compounds (R= Pr, Nd,
 Sm, Gd, Tb, Dy, Ho, Er, Tm, Y)
;
_journal_name_full 'Zeitschrift fuer Kristallographie (149,1979-)'
_journal_page_first 415
_journal_page_last 419
_journal_volume 217
_journal_year 2002
_chemical_formula_sum 'Al Co2 Pr2'
_space_group_IT_number 71
_symmetry_space_group_name_Hall '-I 2 2'
_symmetry_space_group_name_H-M 'I m m m'
_cell_angle_alpha 90
_cell_angle_beta 90
_cell_angle_gamma 90
_cell_formula_units_Z 2
_cell_length_a 4.1592
_cell_length_b 5.573
_cell_length_c 8.74
_cell_volume 202.586
_citation_journal_id_ASTM ZEKRDZ
_cod_data_source_file Pani_ZEKRDZ_2002_679.cif
_cod_data_source_block Al1Co2Pr2
_cod_original_cell_volume 202.5864
_cod_original_formula_sum 'Al1 Co2 Pr2'
_cod_database_code 8104101

loop_
_symmetry_equiv_pos_as_xyz
x,y,z
-x,-y,z
x,-y,-z
-x,y,-z
-x,-y,-z
x,y,-z
-x,y,z
x,-y,z
x+1/2,y+1/2,z+1/2
-x+1/2,-y+1/2,z+1/2
x+1/2,-y+1/2,-z+1/2
-x+1/2,y+1/2,-z+1/2
-x+1/2,-y+1/2,-z+1/2
x+1/2,y+1/2,-z+1/2
-x+1/2,y+1/2,z+1/2
x+1/2,-y+1/2,z+1/2

loop_
_atom_site_label
_atom_site_type_symbol
_atom_site_fract_x
_atom_site_fract_y
_atom_site_fract_z
_atom_site_occupancy
_atom_site_U_iso_or_equiv
Co1 Co 0 0.2307 0.5 1 0.0
Pr1 Pr 0.5 0 0.29762 1 0.0
Al1 Al 0 0 0 1 0.0
